data_7710416
loop_
_publ_author_name
'Storm Thomsen, Maria'
'S\/orensen, Thomas Just'

_publ_section_title
;
 Delicate, a study of the structural changes in ten-coordinated La(iii),
 Ce(iii), Pr(iii), Nd(iii), Sm(iii) and Eu(iii) sulfates
;
_journal_name_full 'Dalton Transactions'
_journal_paper_doi 10.1039/D2DT00832G
_journal_year 2022
_chemical_formula_moiety 'K5 Na O24 S6 Sm2'
_chemical_formula_sum 'K5 Na O24 S6 Sm2'
_chemical_formula_weight 1095.55
_space_group_crystal_system monoclinic
_space_group_IT_number 12
_space_group_name_Hall '-C 2y'
_space_group_name_H-M_alt 'C 1 2/m 1'
_atom_sites_solution_primary dual
_audit_creation_date 2022-03-03
_audit_creation_method
;
Olex2 1.5
(compiled 2021.12.09 svn.r5202d8cf for OlexSys, GUI svn.r6439)
;
_audit_update_record
;
2022-03-04 deposited with the CCDC.	2022-05-19 downloaded from the CCDC.
;
_cell_angle_alpha 90
_cell_angle_beta 110.639(2)
_cell_angle_gamma 90
_cell_formula_units_Z 2
_cell_length_a 9.1152(6)
_cell_length_b 16.1688(10)
_cell_length_c 7.6393(4)
_cell_measurement_reflns_used 9892
_cell_measurement_temperature 100
_cell_measurement_theta_max 38.631
_cell_measurement_theta_min 2.519
_cell_volume 1053.63(11)
_computing_cell_refinement 'SAINT V8.40A (Bruker, 2019)'
_computing_data_reduction 'SAINT V8.40A (Bruker, 2019)'
_computing_molecular_graphics 'Olex2 1.5 (Dolomanov et al., 2009)'
_computing_publication_material 'Olex2 1.5 (Dolomanov et al., 2009)'
_computing_structure_refinement 'SHELXL 2018/3 (Sheldrick, 2015)'
_computing_structure_solution 'SHELXT 2018/2 (Sheldrick, 2018)'
_diffrn_ambient_temperature 100
_diffrn_measured_fraction_theta_full 1.000
_diffrn_measured_fraction_theta_max 1.000
_diffrn_measurement_device_type 'Bruker APEX-II CCD'
_diffrn_measurement_method '\f and \w scans'
_diffrn_radiation_type MoK\a
_diffrn_radiation_wavelength 0.71073
_diffrn_reflns_av_R_equivalents 0.0519
_diffrn_reflns_av_unetI/netI 0.0277
_diffrn_reflns_Laue_measured_fraction_full 1.000
_diffrn_reflns_Laue_measured_fraction_max 1.000
_diffrn_reflns_limit_h_max 13
_diffrn_reflns_limit_h_min -13
_diffrn_reflns_limit_k_max 23
_diffrn_reflns_limit_k_min -23
_diffrn_reflns_limit_l_max 11
_diffrn_reflns_limit_l_min -10
_diffrn_reflns_number 14727
_diffrn_reflns_point_group_measured_fraction_full 1.000
_diffrn_reflns_point_group_measured_fraction_max 1.000
_diffrn_reflns_theta_full 25.242
_diffrn_reflns_theta_max 31.504
_diffrn_reflns_theta_min 2.519
_diffrn_source_current 1.0
_diffrn_source_power 0.05
_diffrn_source_voltage 50.0
_diffrn_standards_number 0
_exptl_absorpt_coefficient_mu 7.239
_exptl_absorpt_correction_T_max 0.7476
_exptl_absorpt_correction_T_min 0.6321
_exptl_absorpt_correction_type multi-scan
_exptl_absorpt_process_details
;
SADABS-2016/2 (Bruker,2016/2) was used for absorption correction.
wR2(int) was 0.1234 before and 0.0824 after correction.
The Ratio of minimum to maximum transmission is 0.8455.
The \l/2 correction factor is Not present.
;
_exptl_crystal_colour 'clear whiteish colourless'
_exptl_crystal_colour_lustre clear
_exptl_crystal_colour_modifier whiteish
_exptl_crystal_colour_primary colourless
_exptl_crystal_density_diffrn 3.453
_exptl_crystal_description block
_exptl_crystal_F_000 1036
_exptl_crystal_size_max 0.116
_exptl_crystal_size_mid 0.087
_exptl_crystal_size_min 0.068
_refine_diff_density_max 0.601
_refine_diff_density_min -1.184
_refine_diff_density_rms 0.180
_refine_ls_extinction_method none
_refine_ls_goodness_of_fit_ref 1.120
_refine_ls_hydrogen_treatment undef
_refine_ls_matrix_type full
_refine_ls_number_parameters 95
_refine_ls_number_reflns 1815
_refine_ls_number_restraints 0
_refine_ls_restrained_S_all 1.120
_refine_ls_R_factor_all 0.0190
_refine_ls_R_factor_gt 0.0168
_refine_ls_shift/su_max 0.001
_refine_ls_shift/su_mean 0.000
_refine_ls_structure_factor_coef Fsqd
_refine_ls_weighting_details 'w=1/[\s^2^(Fo^2^)+(0.0182P)^2^+1.3277P] where P=(Fo^2^+2Fc^2^)/3'
_refine_ls_weighting_scheme calc
_refine_ls_wR_factor_gt 0.0436
_refine_ls_wR_factor_ref 0.0443
_reflns_Friedel_coverage 0.000
_reflns_number_gt 1707
_reflns_number_total 1815
_reflns_threshold_expression 'I > 2\s(I)'
_cod_data_source_file d2dt00832g7.cif
_cod_data_source_block mo_d8v4932_0m
_cod_database_code 7710416
_shelx_shelxl_version_number 2018/3
_shelx_space_group_comment
;
The symmetry employed for this shelxl refinement is uniquely defined
by the following loop, which should always be used as a source of
symmetry information in preference to the above space-group names.
They are only intended as comments.
;
_shelx_estimated_absorpt_t_max 0.639
_shelx_estimated_absorpt_t_min 0.487
_olex2_refinement_description
;
;
_olex2_submission_special_instructions 'No special instructions were received'

loop_
_space_group_symop_operation_xyz
'x, y, z'
'-x, y, -z'
'x+1/2, y+1/2, z'
'-x+1/2, y+1/2, -z'
'-x, -y, -z'
'x, -y, z'
'-x+1/2, -y+1/2, -z'
'x+1/2, -y+1/2, z'

loop_
_atom_site_label
_atom_site_type_symbol
_atom_site_fract_x
_atom_site_fract_y
_atom_site_fract_z
_atom_site_U_iso_or_equiv
_atom_site_adp_type
_atom_site_occupancy
_atom_site_site_symmetry_order
_atom_site_calc_flag
_atom_site_refinement_flags_posn
_atom_site_refinement_flags_adp
_atom_site_refinement_flags_occupancy
_atom_site_disorder_assembly
_atom_site_disorder_group
Sm1 Sm 0.500000 0.85727(2) 1.000000 0.00262(5) Uani 1 2 d S T P . .
K1 K 0.22188(6) 0.65638(3) 0.61662(6) 0.00606(9) Uani 1 1 d . . . . .
S1 S 0.09584(8) 0.500000 0.30240(9) 0.00271(12) Uani 1 2 d S T P . .
K2 K 0.500000 0.500000 1.000000 0.0160(2) Uani 1 4 d S T P . .
S2 S 0.62823(6) 0.66563(3) 0.82102(7) 0.00337(9) Uani 1 1 d . . . . .
Na1 Na 0.500000 0.500000 0.500000 0.0039(3) Uani 1 4 d S T P . .
O1 O 0.1443(2) 0.500000 0.1354(3) 0.0056(4) Uani 1 2 d S T P . .
O4 O 0.2303(2) 0.500000 0.4766(3) 0.0051(4) Uani 1 2 d S T P . .
O6 O 0.74927(17) 0.68134(10) 0.7357(2) 0.0057(3) Uani 1 1 d . . . . .
O7 O 0.53961(18) 0.74296(10) 0.8164(2) 0.0073(3) Uani 1 1 d . . . . .
O2 O 0.71612(19) 0.63893(10) 1.0152(2) 0.0075(3) Uani 1 1 d . . . . .
O5 O -0.00098(17) 0.42459(10) 0.2875(2) 0.0046(3) Uani 1 1 d . . . . .
O3 O 0.51755(17) 0.60175(10) 0.7197(2) 0.0062(3) Uani 1 1 d . . . . .

loop_
_atom_site_aniso_label
_atom_site_aniso_U_11
_atom_site_aniso_U_22
_atom_site_aniso_U_33
_atom_site_aniso_U_23
_atom_site_aniso_U_13
_atom_site_aniso_U_12
Sm1 0.00309(7) 0.00315(7) 0.00185(7) 0.000 0.00116(5) 0.000
K1 0.00643(18) 0.0069(2) 0.00540(19) -0.00128(14) 0.00280(15) -0.00114(14)
S1 0.0024(3) 0.0031(3) 0.0025(3) 0.000 0.0007(2) 0.000
K2 0.0343(6) 0.0059(4) 0.0127(4) 0.000 0.0144(4) 0.000
S2 0.0030(2) 0.0035(2) 0.0037(2) -0.00072(16) 0.00133(16) 0.00004(16)
Na1 0.0039(7) 0.0046(8) 0.0046(7) 0.000 0.0032(6) 0.000
O1 0.0056(9) 0.0081(10) 0.0046(9) 0.000 0.0036(7) 0.000
O4 0.0036(9) 0.0068(10) 0.0031(9) 0.000 -0.0011(7) 0.000
O6 0.0046(6) 0.0066(7) 0.0070(7) 0.0004(5) 0.0035(5) 0.0007(5)
O7 0.0067(7) 0.0052(7) 0.0103(7) -0.0010(6) 0.0034(5) 0.0028(5)
O2 0.0073(7) 0.0100(8) 0.0040(7) -0.0001(5) 0.0006(5) 0.0005(6)
O5 0.0048(6) 0.0047(7) 0.0048(6) -0.0004(5) 0.0021(5) -0.0011(5)
O3 0.0050(6) 0.0053(7) 0.0073(7) -0.0020(5) 0.0011(5) -0.0025(5)

loop_
_atom_type_symbol
_atom_type_description
_atom_type_scat_dispersion_real
_atom_type_scat_dispersion_imag
_atom_type_scat_source
K K 0.2009 0.2494 'International Tables Vol C Tables 4.2.6.8 and 6.1.1.4'
Na Na 0.0362 0.0249 'International Tables Vol C Tables 4.2.6.8 and 6.1.1.4'
O O 0.0106 0.0060 'International Tables Vol C Tables 4.2.6.8 and 6.1.1.4'
S S 0.1246 0.1234 'International Tables Vol C Tables 4.2.6.8 and 6.1.1.4'
Sm Sm -0.1638 3.4418 'International Tables Vol C Tables 4.2.6.8 and 6.1.1.4'

loop_
_exptl_crystal_face_index_h
_exptl_crystal_face_index_k
_exptl_crystal_face_index_l
_exptl_crystal_face_perp_dist
0.00 1.00 0.00 0.0430
0.00 -1.00 0.00 0.0580
-1.00 0.00 0.00 0.0270
1.00 0.00 0.00 0.0370
0.00 0.00 -1.00 0.0110
0.00 0.00 1.00 0.0330

loop_
_geom_angle_atom_site_label_1
_geom_angle_atom_site_label_2
_geom_angle_atom_site_label_3
_geom_angle
_geom_angle_site_symmetry_1
_geom_angle_site_symmetry_3
_geom_angle_publ_flag
S1 Sm1 S1 86.282(18) 3_556 7_566 ?
O1 Sm1 S1 28.01(5) 3_556 3_556 ?
O1 Sm1 S1 67.96(4) 7_566 3_556 ?
O1 Sm1 S1 67.96(4) 3_556 7_566 ?
O1 Sm1 S1 28.01(5) 7_566 7_566 ?
O1 Sm1 O1 60.89(8) 3_556 7_566 ?
O6 Sm1 S1 134.45(4) 8_465 3_556 ?
O6 Sm1 S1 134.45(4) 7_667 7_566 ?
O6 Sm1 S1 70.05(4) 8_465 7_566 ?
O6 Sm1 S1 70.05(4) 7_667 3_556 ?
O6 Sm1 O1 73.90(5) 8_465 7_566 ?
O6 Sm1 O1 134.56(5) 7_667 7_566 ?
O6 Sm1 O1 73.90(5) 7_667 3_556 ?
O6 Sm1 O1 134.56(5) 8_465 3_556 ?
O6 Sm1 O6 151.51(7) 8_465 7_667 ?
O6 Sm1 O2 54.33(5) 7_667 7_667 ?
O6 Sm1 O2 54.33(5) 8_465 8_465 ?
O6 Sm1 O2 126.49(5) 7_667 8_465 ?
O6 Sm1 O2 126.49(5) 8_465 7_667 ?
O7 Sm1 S1 101.12(4) . 7_566 ?
O7 Sm1 S1 156.97(4) . 3_556 ?
O7 Sm1 S1 101.12(4) 2_657 3_556 ?
O7 Sm1 S1 156.97(4) 2_657 7_566 ?
O7 Sm1 O1 125.96(6) . 7_566 ?
O7 Sm1 O1 136.73(6) 2_657 7_566 ?
O7 Sm1 O1 125.95(6) 2_657 3_556 ?
O7 Sm1 O1 136.73(6) . 3_556 ?
O7 Sm1 O6 89.81(5) . 7_667 ?
O7 Sm1 O6 89.81(5) 2_657 8_465 ?
O7 Sm1 O6 68.15(5) . 8_465 ?
O7 Sm1 O6 68.15(5) 2_657 7_667 ?
O7 Sm1 O7 80.57(8) . 2_657 ?
O7 Sm1 O2 69.07(5) . 7_667 ?
O7 Sm1 O2 69.07(5) 2_657 8_465 ?
O7 Sm1 O2 113.13(5) . 8_465 ?
O7 Sm1 O2 113.13(5) 2_657 7_667 ?
O7 Sm1 O5 76.82(5) . 4_556 ?
O7 Sm1 O5 154.78(5) . 3_556 ?
O7 Sm1 O5 76.82(5) 2_657 3_556 ?
O7 Sm1 O5 154.78(5) 2_657 4_556 ?
O2 Sm1 S1 88.48(4) 7_667 7_566 ?
O2 Sm1 S1 89.57(4) 8_465 7_566 ?
O2 Sm1 S1 89.57(4) 7_667 3_556 ?
O2 Sm1 S1 88.48(4) 8_465 3_556 ?
O2 Sm1 O1 108.64(6) 8_465 3_556 ?
O2 Sm1 O1 68.91(6) 7_667 3_556 ?
O2 Sm1 O1 108.64(6) 7_667 7_566 ?
O2 Sm1 O1 68.91(6) 8_465 7_566 ?
O2 Sm1 O2 177.32(7) 8_465 7_667 ?
O5 Sm1 S1 27.11(4) 3_556 3_556 ?
O5 Sm1 S1 104.06(4) 3_556 7_566 ?
O5 Sm1 S1 27.11(4) 4_556 7_566 ?
O5 Sm1 S1 104.06(4) 4_556 3_556 ?
O5 Sm1 O1 55.12(6) 3_556 3_556 ?
O5 Sm1 O1 55.12(6) 4_556 7_566 ?
O5 Sm1 O1 78.88(5) 3_556 7_566 ?
O5 Sm1 O1 78.88(6) 4_556 3_556 ?
O5 Sm1 O6 71.54(5) 3_556 7_667 ?
O5 Sm1 O6 71.54(5) 4_556 8_465 ?
O5 Sm1 O6 122.34(5) 4_556 7_667 ?
O5 Sm1 O6 122.34(5) 3_556 8_465 ?
O5 Sm1 O2 68.67(5) 3_556 8_465 ?
O5 Sm1 O2 110.06(5) 3_556 7_667 ?
O5 Sm1 O2 68.67(5) 4_556 7_667 ?
O5 Sm1 O2 110.06(5) 4_556 8_465 ?
O5 Sm1 O5 127.34(7) 3_556 4_556 ?
S1 K1 S2 147.98(2) . 8_465 ?
S1 K1 S2 112.998(19) . . ?
S2 K1 S2 98.747(16) . 8_465 ?
O4 K1 S1 24.72(4) . . ?
O4 K1 S2 92.45(5) . . ?
O4 K1 S2 165.07(5) . 8_465 ?
O4 K1 O6 74.74(5) . 2_656 ?
O4 K1 O6 171.23(6) . 8_465 ?
O4 K1 O7 140.25(5) . 8_465 ?
O4 K1 O7 117.22(5) . . ?
O4 K1 O5 50.37(5) . 6_565 ?
O6 K1 S1 155.48(4) 8_465 . ?
O6 K1 S1 63.56(3) 2_656 . ?
O6 K1 S2 115.12(4) 2_656 8_465 ?
O6 K1 S2 88.83(3) 2_656 . ?
O6 K1 S2 81.54(3) 8_465 . ?
O6 K1 S2 23.68(3) 8_465 8_465 ?
O6 K1 O6 98.64(4) 8_465 2_656 ?
O6 K1 O7 91.15(4) 2_656 . ?
O6 K1 O7 56.40(4) 8_465 . ?
O6 K1 O7 48.51(4) 8_465 8_465 ?
O6 K1 O7 130.02(5) 2_656 8_465 ?
O6 K1 O5 131.57(5) 8_465 6_565 ?
O6 K1 O5 60.97(4) 2_656 6_565 ?
O7 K1 S1 135.29(3) . . ?
O7 K1 S1 129.44(3) 8_465 . ?
O7 K1 S2 115.40(3) 8_465 . ?
O7 K1 S2 24.83(3) 8_465 8_465 ?
O7 K1 S2 75.07(3) . 8_465 ?
O7 K1 S2 25.20(3) . . ?
O7 K1 O7 95.22(3) 8_465 . ?
O2 K1 S1 123.84(4) 2_657 . ?
O2 K1 S2 67.36(4) 2_657 8_465 ?
O2 K1 S2 74.71(4) 2_657 . ?
O2 K1 O4 106.62(5) 2_657 . ?
O2 K1 O6 163.49(5) 2_657 2_656 ?
O2 K1 O6 78.06(5) 2_657 8_465 ?
O2 K1 O7 73.47(5) 2_657 . ?
O2 K1 O7 59.20(5) 2_657 8_465 ?
O2 K1 O5 64.39(5) 2_657 5_566 ?
O2 K1 O5 132.85(5) 2_657 6_565 ?
O5 K1 S1 25.84(3) 6_565 . ?
O5 K1 S1 74.50(3) 5_566 . ?
O5 K1 S2 132.41(4) 5_566 . ?
O5 K1 S2 122.92(3) 6_565 8_465 ?
O5 K1 S2 87.46(4) 5_566 8_465 ?
O5 K1 S2 135.38(3) 6_565 . ?
O5 K1 O4 77.68(6) 5_566 . ?
O5 K1 O6 111.09(5) 5_566 8_465 ?
O5 K1 O6 130.86(5) 5_566 2_656 ?
O5 K1 O7 109.22(4) 6_565 8_465 ?
O5 K1 O7 150.75(4) 6_565 . ?
O5 K1 O7 62.64(4) 5_566 8_465 ?
O5 K1 O7 137.84(4) 5_566 . ?
O5 K1 O5 70.07(5) 5_566 6_565 ?
O3 K1 S1 90.98(4) . . ?
O3 K1 S2 121.04(4) . 8_465 ?
O3 K1 S2 23.07(3) . . ?
O3 K1 O4 69.44(6) . . ?
O3 K1 O6 104.59(5) . 8_465 ?
O3 K1 O6 84.57(5) . 2_656 ?
O3 K1 O7 48.20(5) . . ?
O3 K1 O7 133.63(5) . 8_465 ?
O3 K1 O2 80.71(5) . 2_657 ?
O3 K1 O5 115.29(5) . 6_565 ?
O3 K1 O5 121.86(5) . 5_566 ?
Sm1 S1 Sm1 93.718(18) 3_444 7_566 ?
Sm1 S1 K1 84.868(10) 3_444 6_565 ?
Sm1 S1 K1 175.69(2) 3_444 . ?
Sm1 S1 K1 175.69(2) 7_566 6_565 ?
Sm1 S1 K1 84.867(10) 7_566 . ?
K1 S1 K1 96.25(2) . 6_565 ?
O1 S1 Sm1 57.55(4) . 7_566 ?
O1 S1 Sm1 57.55(4) . 3_444 ?
O1 S1 K1 118.48(5) . 6_565 ?
O1 S1 K1 118.48(5) . . ?
O4 S1 Sm1 126.44(4) . 3_444 ?
O4 S1 Sm1 126.44(4) . 7_566 ?
O4 S1 K1 52.29(3) . . ?
O4 S1 K1 52.29(3) . 6_565 ?
O4 S1 O1 112.00(12) . . ?
O4 S1 O5 110.82(8) . 6_565 ?
O4 S1 O5 110.82(8) . . ?
O5 S1 Sm1 122.63(6) 6_565 3_444 ?
O5 S1 Sm1 122.63(6) . 7_566 ?
O5 S1 Sm1 48.83(6) 6_565 7_566 ?
O5 S1 Sm1 48.83(6) . 3_444 ?
O5 S1 K1 59.13(6) 6_565 . ?
O5 S1 K1 59.13(6) . 6_565 ?
O5 S1 K1 135.15(7) 6_565 6_565 ?
O5 S1 K1 135.15(7) . . ?
O5 S1 O1 106.37(8) . . ?
O5 S1 O1 106.36(8) 6_565 . ?
O5 S1 O5 110.29(12) 6_565 . ?
S2 K2 S2 75.902(18) 2_657 . ?
S2 K2 S2 75.902(18) 6_565 5_667 ?
S2 K2 S2 180.0 5_667 . ?
S2 K2 S2 180.0 6_565 2_657 ?
S2 K2 S2 104.098(18) 2_657 5_667 ?
S2 K2 S2 104.098(18) 6_565 . ?
O2 K2 S2 154.22(3) . 5_667 ?
O2 K2 S2 154.22(3) 5_667 . ?
O2 K2 S2 107.17(3) . 6_565 ?
O2 K2 S2 25.78(3) 5_667 5_667 ?
O2 K2 S2 72.83(3) 2_657 . ?
O2 K2 S2 72.83(3) 6_565 5_667 ?
O2 K2 S2 154.22(3) 2_657 6_565 ?
O2 K2 S2 25.78(3) . . ?
O2 K2 S2 154.22(3) 6_565 2_657 ?
O2 K2 S2 107.17(3) 6_565 . ?
O2 K2 S2 72.83(3) . 2_657 ?
O2 K2 S2 107.17(3) 2_657 5_667 ?
O2 K2 S2 107.17(3) 5_667 2_657 ?
O2 K2 S2 72.83(3) 5_667 6_565 ?
O2 K2 S2 25.78(3) 2_657 2_657 ?
O2 K2 S2 25.78(3) 6_565 6_565 ?
O2 K2 O2 81.40(6) . 2_657 ?
O2 K2 O2 180.0 6_565 2_657 ?
O2 K2 O2 98.60(6) 5_667 2_657 ?
O2 K2 O2 81.40(6) 5_667 6_565 ?
O2 K2 O2 180.0 . 5_667 ?
O2 K2 O2 98.60(6) . 6_565 ?
O3 K2 S2 155.26(3) 5_667 . ?
O3 K2 S2 24.74(3) 5_667 5_667 ?
O3 K2 S2 24.74(3) 2_657 2_657 ?
O3 K2 S2 87.96(3) 6_565 5_667 ?
O3 K2 S2 155.26(3) 2_657 6_565 ?
O3 K2 S2 24.74(3) . . ?
O3 K2 S2 87.96(3) 5_667 6_565 ?
O3 K2 S2 92.04(3) . 6_565 ?
O3 K2 S2 87.96(3) . 2_657 ?
O3 K2 S2 155.26(3) . 5_667 ?
O3 K2 S2 155.26(3) 6_565 2_657 ?
O3 K2 S2 92.04(3) 6_565 . ?
O3 K2 S2 92.04(3) 5_667 2_657 ?
O3 K2 S2 24.74(3) 6_565 6_565 ?
O3 K2 S2 92.04(3) 2_657 5_667 ?
O3 K2 S2 87.96(3) 2_657 . ?
O3 K2 O2 130.06(4) . 5_667 ?
O3 K2 O2 105.30(5) . 6_565 ?
O3 K2 O2 105.30(5) 2_657 5_667 ?
O3 K2 O2 74.70(5) 5_667 6_565 ?
O3 K2 O2 130.06(4) 2_657 6_565 ?
O3 K2 O2 74.70(5) 2_657 . ?
O3 K2 O2 49.94(4) 6_565 6_565 ?
O3 K2 O2 130.06(4) 6_565 2_657 ?
O3 K2 O2 105.30(5) 5_667 2_657 ?
O3 K2 O2 49.94(4) . . ?
O3 K2 O2 49.94(4) 2_657 2_657 ?
O3 K2 O2 130.06(4) 5_667 . ?
O3 K2 O2 49.94(4) 5_667 5_667 ?
O3 K2 O2 74.70(5) . 2_657 ?
O3 K2 O2 74.70(5) 6_565 5_667 ?
O3 K2 O2 105.30(5) 6_565 . ?
O3 K2 O3 73.52(7) 2_657 5_667 ?
O3 K2 O3 180.0 6_565 2_657 ?
O3 K2 O3 106.48(7) . 2_657 ?
O3 K2 O3 73.52(7) . 6_565 ?
O3 K2 O3 180.0 . 5_667 ?
O3 K2 O3 106.48(7) 6_565 5_667 ?
Sm1 S2 K1 170.82(2) 7_667 . ?
Sm1 S2 K1 84.155(14) 7_667 8_565 ?
Sm1 S2 K2 101.526(14) 7_667 . ?
K1 S2 K1 102.848(17) . 8_565 ?
K2 S2 K1 71.563(13) . . ?
K2 S2 K1 174.291(18) . 8_565 ?
O6 S2 Sm1 50.89(6) . 7_667 ?
O6 S2 K1 130.35(6) . . ?
O6 S2 K1 48.15(6) . 8_565 ?
O6 S2 K2 136.44(7) . . ?
O7 S2 Sm1 126.47(7) . 7_667 ?
O7 S2 K1 62.65(6) . . ?
O7 S2 K1 60.99(7) . 8_565 ?
O7 S2 K2 114.38(7) . . ?
O7 S2 O6 109.12(9) . . ?
O2 S2 Sm1 54.55(7) . 7_667 ?
O2 S2 K1 123.49(7) . . ?
O2 S2 K1 123.56(7) . 8_565 ?
O2 S2 K2 60.53(7) . . ?
O2 S2 O6 105.41(9) . . ?
O2 S2 O7 111.58(9) . . ?
O3 S2 Sm1 125.08(7) . 7_667 ?
O3 S2 K1 125.00(7) . 8_565 ?
O3 S2 K1 45.93(6) . . ?
O3 S2 K2 51.98(6) . . ?
O3 S2 O6 111.67(9) . . ?
O3 S2 O7 108.37(9) . . ?
O3 S2 O2 110.70(9) . . ?
K1 Na1 K1 180.0 2_656 6_565 ?
K1 Na1 K1 80.842(15) . 6_565 ?
K1 Na1 K1 80.842(15) 2_656 5_666 ?
K1 Na1 K1 99.158(15) 6_565 5_666 ?
K1 Na1 K1 99.158(15) . 2_656 ?
K1 Na1 K1 180.0 . 5_666 ?
K2 Na1 K1 117.234(7) . 2_656 ?
K2 Na1 K1 62.766(7) 1_554 5_666 ?
K2 Na1 K1 62.766(7) . 6_565 ?
K2 Na1 K1 62.766(7) . . ?
K2 Na1 K1 117.234(7) 1_554 6_565 ?
K2 Na1 K1 117.234(7) . 5_666 ?
K2 Na1 K1 62.766(7) 1_554 2_656 ?
K2 Na1 K1 117.234(7) 1_554 . ?
K2 Na1 K2 180.0 . 1_554 ?
O4 Na1 K1 135.56(2) . 5_666 ?
O4 Na1 K1 135.56(2) 5_666 . ?
O4 Na1 K1 44.44(2) 5_666 2_656 ?
O4 Na1 K1 44.44(2) . 6_565 ?
O4 Na1 K1 135.56(2) . 2_656 ?
O4 Na1 K1 44.44(2) . . ?
O4 Na1 K1 135.56(2) 5_666 6_565 ?
O4 Na1 K1 44.44(2) 5_666 5_666 ?
O4 Na1 K2 73.35(5) 5_666 1_554 ?
O4 Na1 K2 106.65(5) 5_666 . ?
O4 Na1 K2 73.35(5) . . ?
O4 Na1 K2 106.65(5) . 1_554 ?
O4 Na1 O4 180.0 . 5_666 ?
O3 Na1 K1 79.67(4) 6_565 5_666 ?
O3 Na1 K1 100.33(4) 2_656 5_666 ?
O3 Na1 K1 42.09(4) 5_666 5_666 ?
O3 Na1 K1 42.09(4) 6_565 6_565 ?
O3 Na1 K1 79.67(4) 2_656 . ?
O3 Na1 K1 137.91(4) 2_656 6_565 ?
O3 Na1 K1 42.10(4) . . ?
O3 Na1 K1 79.67(4) . 2_656 ?
O3 Na1 K1 137.90(4) . 5_666 ?
O3 Na1 K1 100.33(4) 5_666 2_656 ?
O3 Na1 K1 79.67(4) 5_666 6_565 ?
O3 Na1 K1 137.91(4) 6_565 2_656 ?
O3 Na1 K1 137.91(4) 5_666 . ?
O3 Na1 K1 42.09(4) 2_656 2_656 ?
O3 Na1 K1 100.33(4) 6_565 . ?
O3 Na1 K1 100.33(4) . 6_565 ?
O3 Na1 K2 45.52(4) . . ?
O3 Na1 K2 134.48(4) 6_565 1_554 ?
O3 Na1 K2 134.48(4) . 1_554 ?
O3 Na1 K2 45.52(4) 5_666 1_554 ?
O3 Na1 K2 45.52(4) 6_565 . ?
O3 Na1 K2 45.52(4) 2_656 1_554 ?
O3 Na1 K2 134.48(4) 5_666 . ?
O3 Na1 K2 134.48(4) 2_656 . ?
O3 Na1 O4 97.98(5) 5_666 . ?
O3 Na1 O4 82.02(5) . . ?
O3 Na1 O4 97.98(5) . 5_666 ?
O3 Na1 O4 97.98(5) 2_656 . ?
O3 Na1 O4 82.02(5) 6_565 . ?
O3 Na1 O4 82.02(5) 5_666 5_666 ?
O3 Na1 O4 97.98(5) 6_565 5_666 ?
O3 Na1 O4 82.02(5) 2_656 5_666 ?
O3 Na1 O3 89.44(8) . 2_656 ?
O3 Na1 O3 90.56(8) . 6_565 ?
O3 Na1 O3 89.44(8) 5_666 6_565 ?
O3 Na1 O3 180.0 . 5_666 ?
O3 Na1 O3 180.0 6_565 2_656 ?
O3 Na1 O3 90.56(8) 5_666 2_656 ?
Sm1 O1 Sm1 119.11(8) 3_444 7_566 ?
S1 O1 Sm1 94.44(6) . 7_566 ?
S1 O1 Sm1 94.44(6) . 3_444 ?
K1 O4 K1 133.02(8) . 6_565 ?
S1 O4 K1 103.00(5) . 6_565 ?
S1 O4 K1 103.00(5) . . ?
S1 O4 Na1 125.26(12) . . ?
Na1 O4 K1 97.98(5) . 6_565 ?
Na1 O4 K1 97.98(5) . . ?
Sm1 O6 K1 116.60(6) 7_667 8_565 ?
Sm1 O6 K1 111.28(5) 7_667 2_656 ?
K1 O6 K1 81.36(4) 8_565 2_656 ?
S2 O6 Sm1 102.04(8) . 7_667 ?
S2 O6 K1 136.52(9) . 2_656 ?
S2 O6 K1 108.17(8) . 8_565 ?
Sm1 O7 K1 109.04(5) . . ?
Sm1 O7 K1 95.74(5) . 8_565 ?
K1 O7 K1 124.64(5) 8_565 . ?
S2 O7 Sm1 145.17(9) . . ?
S2 O7 K1 94.18(7) . 8_565 ?
S2 O7 K1 92.15(7) . . ?
Sm1 O2 K1 101.35(5) 7_667 2_657 ?
Sm1 O2 K2 131.80(6) 7_667 . ?
K1 O2 K2 90.70(5) 2_657 . ?
S2 O2 Sm1 98.18(8) . 7_667 ?
S2 O2 K1 149.33(10) . 2_657 ?
S2 O2 K2 93.69(7) . . ?
Sm1 O5 K1 105.37(5) 3_444 5_566 ?
Sm1 O5 K1 110.50(5) 3_444 6_565 ?
K1 O5 K1 84.76(4) 5_566 6_565 ?
S1 O5 Sm1 104.06(8) . 3_444 ?
S1 O5 K1 95.03(7) . 6_565 ?
S1 O5 K1 148.61(9) . 5_566 ?
K1 O3 K2 95.61(5) . . ?
S2 O3 K1 111.00(8) . . ?
S2 O3 K2 103.28(7) . . ?
S2 O3 Na1 138.15(9) . . ?
Na1 O3 K1 102.47(5) . . ?
Na1 O3 K2 97.55(5) . . ?

loop_
_geom_bond_atom_site_label_1
_geom_bond_atom_site_label_2
_geom_bond_distance
_geom_bond_site_symmetry_2
_geom_bond_publ_flag
Sm1 S1 3.1628(5) 3_556 ?
Sm1 S1 3.1628(5) 7_566 ?
Sm1 O1 2.6769(11) 3_556 ?
Sm1 O1 2.6769(11) 7_566 ?
Sm1 O6 2.5370(15) 7_667 ?
Sm1 O6 2.5370(15) 8_465 ?
Sm1 O7 2.4229(16) 2_657 ?
Sm1 O7 2.4229(15) . ?
Sm1 O2 2.6315(17) 7_667 ?
Sm1 O2 2.6315(17) 8_465 ?
Sm1 O5 2.4542(15) 3_556 ?
Sm1 O5 2.4542(15) 4_556 ?
K1 S1 3.3957(6) . ?
K1 S2 3.4789(7) . ?
K1 S2 3.5199(7) 8_465 ?
K1 O4 2.7569(10) . ?
K1 O6 2.7594(16) 8_465 ?
K1 O6 2.8241(16) 2_656 ?
K1 O7 3.0864(17) 8_465 ?
K1 O7 3.0921(17) . ?
K1 O2 2.6813(16) 2_657 ?
K1 O5 2.9258(15) 6_565 ?
K1 O5 2.7099(16) 5_566 ?
K1 O3 2.6773(16) . ?
S1 O1 1.490(2) . ?
S1 O4 1.457(2) . ?
S1 O5 1.4859(15) . ?
S1 O5 1.4858(15) 6_565 ?
K2 S2 3.3962(5) . ?
K2 S2 3.3961(5) 5_667 ?
K2 S2 3.3961(5) 6_565 ?
K2 S2 3.3961(5) 2_657 ?
K2 O2 2.9629(17) . ?
K2 O2 2.9630(17) 5_667 ?
K2 O2 2.9630(16) 6_565 ?
K2 O2 2.9630(16) 2_657 ?
K2 O3 2.7490(16) . ?
K2 O3 2.7490(16) 6_565 ?
K2 O3 2.7490(16) 2_657 ?
K2 O3 2.7490(16) 5_667 ?
S2 O6 1.4878(16) . ?
S2 O7 1.4822(16) . ?
S2 O2 1.4802(16) . ?
S2 O3 1.4604(16) . ?
Na1 O4 2.401(2) . ?
Na1 O4 2.401(2) 5_666 ?
Na1 O3 2.3153(15) . ?
Na1 O3 2.3154(15) 5_666 ?
Na1 O3 2.3154(15) 6_565 ?
Na1 O3 2.3154(15) 2_656 ?

loop_
_geom_torsion_atom_site_label_1
_geom_torsion_atom_site_label_2
_geom_torsion_atom_site_label_3
_geom_torsion_atom_site_label_4
_geom_torsion
_geom_torsion_site_symmetry_1
_geom_torsion_site_symmetry_2
_geom_torsion_site_symmetry_3
_geom_torsion_site_symmetry_4
_geom_torsion_publ_flag
Sm1 S1 O1 Sm1 -119.70(9) 7_566 . . 3_444 ?
Sm1 S1 O1 Sm1 119.70(9) 3_444 . . 7_566 ?
Sm1 S1 O4 K1 174.83(3) 3_444 . . . ?
Sm1 S1 O4 K1 44.64(13) 7_566 . . . ?
Sm1 S1 O4 K1 -174.83(3) 7_566 . . 6_565 ?
Sm1 S1 O4 K1 -44.64(13) 3_444 . . 6_565 ?
Sm1 S1 O4 Na1 -65.10(7) 7_566 . . . ?
Sm1 S1 O4 Na1 65.10(7) 3_444 . . . ?
Sm1 S1 O5 Sm1 62.76(8) 7_566 . . 3_444 ?
Sm1 S1 O5 K1 -96.45(16) 7_566 . . 5_566 ?
Sm1 S1 O5 K1 -159.2(2) 3_444 . . 5_566 ?
Sm1 S1 O5 K1 175.37(3) 7_566 . . 6_565 ?
Sm1 S1 O5 K1 112.61(7) 3_444 . . 6_565 ?
Sm1 S2 O6 K1 -123.50(9) 7_667 . . 8_565 ?
Sm1 S2 O6 K1 139.83(15) 7_667 . . 2_656 ?
Sm1 S2 O7 Sm1 -50.0(2) 7_667 . . . ?
Sm1 S2 O7 K1 -178.72(3) 7_667 . . . ?
Sm1 S2 O7 K1 56.32(7) 7_667 . . 8_565 ?
Sm1 S2 O2 K1 129.2(2) 7_667 . . 2_657 ?
Sm1 S2 O2 K2 -133.16(7) 7_667 . . . ?
Sm1 S2 O3 K1 177.59(3) 7_667 . . . ?
Sm1 S2 O3 K2 76.16(8) 7_667 . . . ?
Sm1 S2 O3 Na1 -41.59(16) 7_667 . . . ?
K1 S1 O1 Sm1 62.25(9) 6_565 . . 3_444 ?
K1 S1 O1 Sm1 178.05(2) . . . 3_444 ?
K1 S1 O1 Sm1 -178.05(2) 6_565 . . 7_566 ?
K1 S1 O1 Sm1 -62.25(9) . . . 7_566 ?
K1 S1 O4 K1 140.53(13) . . . 6_565 ?
K1 S1 O4 K1 -140.53(13) 6_565 . . . ?
K1 S1 O4 Na1 -109.74(6) . . . . ?
K1 S1 O4 Na1 109.74(6) 6_565 . . . ?
K1 S1 O5 Sm1 -177.70(3) . . . 3_444 ?
K1 S1 O5 Sm1 -112.61(7) 6_565 . . 3_444 ?
K1 S1 O5 K1 -65.09(9) . . . 6_565 ?
K1 S1 O5 K1 88.18(16) 6_565 . . 5_566 ?
K1 S1 O5 K1 23.1(2) . . . 5_566 ?
K1 S2 O6 Sm1 -168.17(3) . . . 7_667 ?
K1 S2 O6 Sm1 123.50(9) 8_565 . . 7_667 ?
K1 S2 O6 K1 -96.68(13) 8_565 . . 2_656 ?
K1 S2 O6 K1 -28.34(16) . . . 2_656 ?
K1 S2 O6 K1 68.34(9) . . . 8_565 ?
K1 S2 O7 Sm1 128.74(18) . . . . ?
K1 S2 O7 Sm1 -106.29(17) 8_565 . . . ?
K1 S2 O7 K1 -124.97(6) . . . 8_565 ?
K1 S2 O7 K1 124.97(6) 8_565 . . . ?
K1 S2 O2 Sm1 169.12(3) . . . 7_667 ?
K1 S2 O2 Sm1 -51.51(8) 8_565 . . 7_667 ?
K1 S2 O2 K1 -61.7(2) . . . 2_657 ?
K1 S2 O2 K1 77.7(2) 8_565 . . 2_657 ?
K1 S2 O2 K2 175.33(2) 8_565 . . . ?
K1 S2 O2 K2 35.96(8) . . . . ?
K1 S2 O3 K1 -72.54(9) 8_565 . . . ?
K1 S2 O3 K2 -173.97(2) 8_565 . . . ?
K1 S2 O3 K2 -101.43(8) . . . . ?
K1 S2 O3 Na1 68.28(15) 8_565 . . . ?
K1 S2 O3 Na1 140.82(18) . . . . ?
K2 S2 O6 Sm1 -61.25(10) . . . 7_667 ?
K2 S2 O6 K1 78.58(14) . . . 2_656 ?
K2 S2 O6 K1 175.25(3) . . . 8_565 ?
K2 S2 O7 Sm1 77.45(17) . . . . ?
K2 S2 O7 K1 -176.261(19) . . . 8_565 ?
K2 S2 O7 K1 -51.29(6) . . . . ?
K2 S2 O2 Sm1 133.16(7) . . . 7_667 ?
K2 S2 O2 K1 -97.63(19) . . . 2_657 ?
K2 S2 O3 K1 101.43(8) . . . . ?
K2 S2 O3 Na1 -117.75(16) . . . . ?
O1 S1 O4 K1 -109.74(6) . . . 6_565 ?
O1 S1 O4 K1 109.74(6) . . . . ?
O1 S1 O4 Na1 0.000(0) . . . . ?
O1 S1 O5 Sm1 1.19(10) . . . 3_444 ?
O1 S1 O5 K1 -158.03(15) . . . 5_566 ?
O1 S1 O5 K1 113.79(8) . . . 6_565 ?
O4 S1 O1 Sm1 120.15(4) . . . 3_444 ?
O4 S1 O1 Sm1 -120.15(4) . . . 7_566 ?
O4 S1 O5 Sm1 -120.78(10) . . . 3_444 ?
O4 S1 O5 K1 -8.17(10) . . . 6_565 ?
O4 S1 O5 K1 80.01(18) . . . 5_566 ?
O6 S2 O7 Sm1 -104.95(17) . . . . ?
O6 S2 O7 K1 1.34(9) . . . 8_565 ?
O6 S2 O7 K1 126.31(7) . . . . ?
O6 S2 O2 Sm1 -1.88(9) . . . 7_667 ?
O6 S2 O2 K1 127.34(18) . . . 2_657 ?
O6 S2 O2 K2 -135.04(7) . . . . ?
O6 S2 O3 K1 -125.80(8) . . . . ?
O6 S2 O3 K2 132.77(8) . . . . ?
O6 S2 O3 Na1 15.02(17) . . . . ?
O7 S2 O6 Sm1 121.93(8) . . . 7_667 ?
O7 S2 O6 K1 -98.25(13) . . . 2_656 ?
O7 S2 O6 K1 -1.57(10) . . . 8_565 ?
O7 S2 O2 Sm1 -120.20(8) . . . 7_667 ?
O7 S2 O2 K1 9.0(2) . . . 2_657 ?
O7 S2 O2 K2 106.64(8) . . . . ?
O7 S2 O3 K1 -5.58(11) . . . . ?
O7 S2 O3 K2 -107.01(8) . . . . ?
O7 S2 O3 Na1 135.24(13) . . . . ?
O2 S2 O6 Sm1 1.97(10) . . . 7_667 ?
O2 S2 O6 K1 -121.53(8) . . . 8_565 ?
O2 S2 O6 K1 141.80(11) . . . 2_656 ?
O2 S2 O7 Sm1 11.1(2) . . . . ?
O2 S2 O7 K1 117.42(8) . . . 8_565 ?
O2 S2 O7 K1 -117.62(8) . . . . ?
O2 S2 O3 K1 117.08(9) . . . . ?
O2 S2 O3 K2 15.66(10) . . . . ?
O2 S2 O3 Na1 -102.10(14) . . . . ?
O5 S1 O1 Sm1 -118.64(7) 6_565 . . 3_444 ?
O5 S1 O1 Sm1 1.06(9) 6_565 . . 7_566 ?
O5 S1 O1 Sm1 118.64(7) . . . 7_566 ?
O5 S1 O1 Sm1 -1.06(9) . . . 3_444 ?
O5 S1 O4 K1 -131.66(8) . . . . ?
O5 S1 O4 K1 -8.87(12) 6_565 . . . ?
O5 S1 O4 K1 8.87(12) . . . 6_565 ?
O5 S1 O4 K1 131.66(8) 6_565 . . 6_565 ?
O5 S1 O4 Na1 118.60(8) . . . . ?
O5 S1 O4 Na1 -118.60(8) 6_565 . . . ?
O5 S1 O5 Sm1 116.13(8) 6_565 . . 3_444 ?
O5 S1 O5 K1 -131.26(7) 6_565 . . 6_565 ?
O5 S1 O5 K1 -43.1(2) 6_565 . . 5_566 ?
O3 S2 O6 Sm1 -118.30(8) . . . 7_667 ?
O3 S2 O6 K1 118.21(9) . . . 8_565 ?
O3 S2 O6 K1 21.53(15) . . . 2_656 ?
O3 S2 O7 Sm1 133.25(16) . . . . ?
O3 S2 O7 K1 -120.46(7) . . . 8_565 ?
O3 S2 O7 K1 4.51(9) . . . . ?
O3 S2 O2 Sm1 119.03(8) . . . 7_667 ?
O3 S2 O2 K1 -111.76(19) . . . 2_657 ?
O3 S2 O2 K2 -14.13(9) . . . . ?
